data_7713492
loop_
_publ_author_name
'Pascoe, Liam M.'
'Lim, Li Feng'
'Kallmeier, Fabian'
'Cox, Nicholas'
'Brothers, Penelope Jane'
'Hicks, Jamie'

_publ_section_title
;
 One- and two-electron reductions of a bulky BODIPY compound
;
_journal_name_full 'Dalton Transactions'
_journal_paper_doi 10.1039/D3DT02048G
_journal_year 2023
_chemical_formula_moiety 'C42 H49 B Br2 N2, C6 H14'
_chemical_formula_sum 'C48 H63 B Br2 N2'
_chemical_formula_weight 838.63
_space_group_crystal_system triclinic
_space_group_IT_number 2
_space_group_name_Hall '-P 1'
_space_group_name_H-M_alt 'P -1'
_atom_sites_solution_hydrogens geom
_audit_creation_date 2023-06-27
_audit_creation_method
;
Olex2 1.5
(compiled 2023.03.06 svn.rbb2c1857 for OlexSys, GUI svn.r6748)
;
_audit_update_record
;
2023-06-29 deposited with the CCDC.	2023-07-14 downloaded from the CCDC.
;
_cell_angle_alpha 81.880(2)
_cell_angle_beta 73.939(2)
_cell_angle_gamma 89.774(2)
_cell_formula_units_Z 2
_cell_length_a 10.3900(3)
_cell_length_b 14.6043(3)
_cell_length_c 15.6325(4)
_cell_measurement_reflns_used 8953
_cell_measurement_temperature 150.01(10)
_cell_measurement_theta_max 73.3640
_cell_measurement_theta_min 5.2860
_cell_volume 2255.08(10)
_computing_cell_refinement 'CrysAlisPro 1.171.40.82a (Rigaku OD, 2020)'
_computing_data_collection 'CrysAlisPro 1.171.40.82a (Rigaku OD, 2020)'
_computing_data_reduction 'CrysAlisPro 1.171.40.82a (Rigaku OD, 2020)'
_computing_molecular_graphics 'Olex2 1.5 (Dolomanov et al., 2009)'
_computing_publication_material 'Olex2 1.5 (Dolomanov et al., 2009)'
_computing_structure_refinement 'SHELXL 2019/3 (Sheldrick, 2015)'
_computing_structure_solution 'SHELXT  (Sheldrick, 2015)'
_diffrn_ambient_temperature 150.01(10)
_diffrn_detector_area_resol_mean 8.1297
_diffrn_detector_type EosS2
_diffrn_measured_fraction_theta_full 0.994
_diffrn_measured_fraction_theta_max 0.968
_diffrn_measurement_details
;
List of Runs (angles in degrees, time in seconds):

  # Type    Start    End  Width  t~exp~   \w     \q     \k     \f   Frames
#--------------------------------------------------------------------------
  1  \w      8.00 108.00   1.00    1.00    --   36.95  19.00 150.00  100
  2  \w     42.00  97.00   1.00    1.00    --   36.95  57.00   0.00   55
  3  \w     24.00  73.00   1.00    1.00    --   36.95 -99.00  90.00   49
  4  \w     21.00 101.00   1.00    1.00    --   36.95  57.00  60.00   80
  5  \w    -26.00  54.00   1.00    1.00    --   36.95 -57.00-180.00   80
  6  \w    -28.00  29.00   1.00    1.00    --   36.95 -57.00 -90.00   57
  7  \w     32.00  75.00   1.00    1.00    --   36.95 -99.00 -60.00   43
  8  \w      6.00  76.00   1.00    1.00    --   36.95 -99.00 150.00   70
  9  \w     42.00 127.00   1.00    4.00    --  111.00 -38.00 -30.00   85
 10  \w     43.00 128.00   1.00    4.00    --  111.00 -50.00 150.00   85
 11  \w     51.00 138.00   1.00    4.00    --  111.00 -77.00  30.00   87
 12  \w     44.00  71.00   1.00    4.00    --  111.00-111.00 -60.00   27
 13  \w     84.00 109.00   1.00    4.00    --  111.00-111.00 -60.00   25
 14  \w     44.00 106.00   1.00    4.00    --  111.00 -92.00-180.00   62
 15  \w     42.00 124.00   1.00    4.00    --  111.00 -38.00-120.00   82
 16  \w     56.00 108.00   1.00    4.00    --  111.00-111.00  30.00   52
 17  \w     84.00 109.00   1.00    4.00    --  111.00-111.00 150.00   25
 18  \w     55.00  81.00   1.00    4.00    --  111.00-111.00 150.00   26
 19  \w     95.00 144.00   1.00    4.00    --  111.00  50.00 120.00   49
 20  \w     63.00 125.00   1.00    4.00    --  111.00 -77.00-120.00   62
 21  \w    109.00 172.00   1.00    4.00    --  111.00  77.00 -60.00   63
 22  \w     44.00 177.00   1.00    4.00    --  111.00   0.00 -90.00  133
;
_diffrn_measurement_device 'four-circle diffractometer'
_diffrn_measurement_device_type 'SuperNova, Dual, Cu at home/near, EosS2'
_diffrn_measurement_method '\w scans'
_diffrn_radiation_type CuK\a
_diffrn_radiation_wavelength 1.54184
_diffrn_reflns_av_R_equivalents 0.0189
_diffrn_reflns_av_unetI/netI 0.0304
_diffrn_reflns_Laue_measured_fraction_full 0.994
_diffrn_reflns_Laue_measured_fraction_max 0.968
_diffrn_reflns_limit_h_max 9
_diffrn_reflns_limit_h_min -12
_diffrn_reflns_limit_k_max 17
_diffrn_reflns_limit_k_min -18
_diffrn_reflns_limit_l_max 16
_diffrn_reflns_limit_l_min -19
_diffrn_reflns_number 15086
_diffrn_reflns_point_group_measured_fraction_full 0.994
_diffrn_reflns_point_group_measured_fraction_max 0.968
_diffrn_reflns_theta_full 67.684
_diffrn_reflns_theta_max 73.798
_diffrn_reflns_theta_min 3.944
_exptl_absorpt_coefficient_mu 2.514
_exptl_absorpt_correction_T_max 1.00000
_exptl_absorpt_correction_T_min 0.88784
_exptl_absorpt_correction_type multi-scan
_exptl_absorpt_process_details
;
CrysAlisPro 1.171.40.82a (Rigaku Oxford Diffraction, 2020)
Empirical absorption correction using spherical harmonics,
implemented in SCALE3 ABSPACK scaling algorithm.
;
_exptl_crystal_colour orange
_exptl_crystal_colour_primary orange
_exptl_crystal_density_diffrn 1.235
_exptl_crystal_description plate
_exptl_crystal_F_000 880
_exptl_crystal_size_max 0.18
_exptl_crystal_size_mid 0.15
_exptl_crystal_size_min 0.07
_refine_diff_density_max 0.668
_refine_diff_density_min -0.466
_refine_diff_density_rms 0.056
_refine_ls_extinction_method none
_refine_ls_goodness_of_fit_ref 1.034
_refine_ls_hydrogen_treatment constr
_refine_ls_matrix_type full
_refine_ls_number_parameters 547
_refine_ls_number_reflns 8841
_refine_ls_number_restraints 84
_refine_ls_restrained_S_all 1.054
_refine_ls_R_factor_all 0.0385
_refine_ls_R_factor_gt 0.0341
_refine_ls_shift/su_max 0.001
_refine_ls_shift/su_mean 0.000
_refine_ls_structure_factor_coef Fsqd
_refine_ls_weighting_details 'w=1/[\s^2^(Fo^2^)+(0.0417P)^2^+1.3460P] where P=(Fo^2^+2Fc^2^)/3'
_refine_ls_weighting_scheme calc
_refine_ls_wR_factor_gt 0.0861
_refine_ls_wR_factor_ref 0.0895
_reflns_Friedel_coverage 0.000
_reflns_number_gt 7958
_reflns_number_total 8841
_reflns_threshold_expression 'I > 2\s(I)'
_cod_data_source_file d3dt02048g2.cif
_cod_data_source_block 1-Br
_cod_original_cell_volume 2255.06(11)
_cod_database_code 7713492
_shelx_shelxl_version_number 2019/3
_shelx_space_group_comment
;
The symmetry employed for this shelxl refinement is uniquely defined
by the following loop, which should always be used as a source of
symmetry information in preference to the above space-group names.
They are only intended as comments.
;
_shelx_estimated_absorpt_t_max 0.844
_shelx_estimated_absorpt_t_min 0.660
_olex2_refinement_description
;
1. Fixed Uiso
 At 1.2 times of:
  All C(H) groups, All C(H,H) groups
 At 1.5 times of:
  All C(H,H,H) groups
2. Restrained distances
 C44-C43 = C45-C44 = C46-C45 = C47-C46 = C48-C47
 1.53 with sigma of 0.008
 C44A-C43A = C45A-C44A = C46A-C45A = C47A-C46A = C48A-C47A
 1.53 with sigma of 0.008
 C43-C45 = C44-C46 = C45-C47 = C46-C48
 2.5 with sigma of 0.008
 C43A-C45A = C44A-C46A = C45A-C47A = C46A-C48A
 2.5 with sigma of 0.008
3. Uiso/Uaniso restraints and constraints
C48 \\sim C47 \\sim C46 \\sim C45 \\sim C44 \\sim C43: within 2A with sigma of
0.005 and sigma for terminal atoms of 0.01 within 2A
C48A \\sim C47A \\sim C46A \\sim C45A \\sim C44A \\sim C43A: within 2A with
sigma of 0.005 and sigma for terminal atoms of 0.01 within 2A
Uanis(C41) \\sim Ueq: with sigma of 0.003 and sigma for terminal atoms of 0.006
4. Others
 Fixed Sof: C45(0.75) H45A(0.75) H45B(0.75) C46(0.75) H46A(0.75) H46B(0.75)
 C47(0.75) H47A(0.75) H47B(0.75) C44(0.75) H44A(0.75) H44B(0.75) C43(0.75)
 H43A(0.75) H43B(0.75) H43C(0.75) C48(0.75) H48A(0.75) H48B(0.75) H48C(0.75)
 C44A(0.25) H44C(0.25) H44D(0.25) C43A(0.25) H43D(0.25) H43E(0.25) H43F(0.25)
 C47A(0.25) H47C(0.25) H47D(0.25) C45A(0.25) H45C(0.25) H45D(0.25) C46A(0.25)
 H46C(0.25) H46D(0.25) C48A(0.25) H48D(0.25) H48E(0.25) H48F(0.25)
5.a Ternary CH refined with riding coordinates:
 C28(H28), C16(H16), C31(H31), C19(H19)
5.b Secondary CH2 refined with riding coordinates:
 C45(H45A,H45B), C46(H46A,H46B), C47(H47A,H47B), C44(H44A,H44B), C44A(H44C,
 H44D), C47A(H47C,H47D), C45A(H45C,H45D), C46A(H46C,H46D)
5.c Aromatic/amide H refined with riding coordinates:
 C7(H7), C8(H8), C2(H2), C3(H3), C12(H12), C38(H38), C24(H24), C26(H26),
 C25(H25), C13(H13), C36(H36), C14(H14)
5.d Idealised Me refined as rotating group:
 C29(H29A,H29B,H29C), C21(H21A,H21B,H21C), C33(H33A,H33B,H33C), C30(H30A,H30B,
 H30C), C42(H42A,H42B,H42C), C17(H17A,H17B,H17C), C20(H20A,H20B,H20C), C18(H18A,
 H18B,H18C), C41(H41A,H41B,H41C), C40(H40A,H40B,H40C), C32(H32A,H32B,H32C),
 C43(H43A,H43B,H43C), C48(H48A,H48B,H48C), C43A(H43D,H43E,H43F), C48A(H48D,H48E,
 H48F)
;
_olex2_submission_special_instructions 'No special instructions were received'
_oxdiff_exptl_absorpt_empirical_details
;
Empirical correction (ABSPACK) includes:
- Absorption correction using spherical harmonics
- Frame scaling
;

loop_
_space_group_symop_operation_xyz
'x, y, z'
'-x, -y, -z'

loop_
_atom_site_label
_atom_site_type_symbol
_atom_site_fract_x
_atom_site_fract_y
_atom_site_fract_z
_atom_site_U_iso_or_equiv
_atom_site_adp_type
_atom_site_occupancy
_atom_site_site_symmetry_order
_atom_site_calc_flag
_atom_site_refinement_flags_posn
_atom_site_refinement_flags_adp
_atom_site_refinement_flags_occupancy
_atom_site_disorder_assembly
_atom_site_disorder_group
Br1 Br 0.69090(3) 0.68913(2) 0.80614(2) 0.03678(7) Uani 1 1 d . . . . .
Br2 Br 0.92819(2) 0.73033(2) 0.61347(2) 0.03774(7) Uani 1 1 d . . . . .
N1 N 0.66475(16) 0.80831(10) 0.64325(10) 0.0211(3) Uani 1 1 d . . . . .
N2 N 0.67236(15) 0.63759(10) 0.63395(10) 0.0206(3) Uani 1 1 d . . . . .
C6 C 0.63410(18) 0.65656(13) 0.55416(12) 0.0219(3) Uani 1 1 d . . . . .
C7 C 0.61727(19) 0.57282(13) 0.52348(13) 0.0244(4) Uani 1 1 d . . . . .
H7 H 0.592635 0.565615 0.470578 0.029 Uiso 1 1 calc R U . . .
C5 C 0.60851(18) 0.74604(12) 0.52057(12) 0.0213(3) Uani 1 1 d . . . . .
C9 C 0.67666(18) 0.54387(12) 0.65250(13) 0.0225(4) Uani 1 1 d . . . . .
C34 C 0.55447(19) 0.76235(12) 0.44076(13) 0.0232(4) Uani 1 1 d . . . . .
C8 C 0.6435(2) 0.50284(13) 0.58511(14) 0.0265(4) Uani 1 1 d . . . . .
H8 H 0.639671 0.438377 0.582315 0.032 Uiso 1 1 calc R U . . .
C4 C 0.62345(19) 0.81978(13) 0.56452(13) 0.0231(4) Uani 1 1 d . . . . .
C1 C 0.66283(19) 0.89307(13) 0.67052(13) 0.0237(4) Uani 1 1 d . . . . .
C10 C 0.6970(2) 0.91658(13) 0.75151(13) 0.0250(4) Uani 1 1 d . . . . .
C2 C 0.6200(2) 0.95851(13) 0.60992(14) 0.0292(4) Uani 1 1 d . . . . .
H2 H 0.609283 1.022538 0.613891 0.035 Uiso 1 1 calc R U . . .
C27 C 0.8297(2) 0.45703(13) 0.73097(14) 0.0275(4) Uani 1 1 d . . . . .
C22 C 0.7018(2) 0.48986(12) 0.73423(13) 0.0238(4) Uani 1 1 d . . . . .
C3 C 0.5965(2) 0.91321(14) 0.54380(14) 0.0286(4) Uani 1 1 d . . . . .
H3 H 0.567466 0.940174 0.493676 0.034 Uiso 1 1 calc R U . . .
C35 C 0.6411(2) 0.78609(14) 0.35439(14) 0.0300(4) Uani 1 1 d . . . . .
C39 C 0.4154(2) 0.75433(14) 0.45421(16) 0.0314(4) Uani 1 1 d . . . . .
C23 C 0.5923(2) 0.46616(14) 0.81039(14) 0.0279(4) Uani 1 1 d . . . . .
C15 C 0.5968(2) 0.90895(14) 0.83402(14) 0.0312(4) Uani 1 1 d . . . . .
C28 C 0.9459(2) 0.47491(15) 0.64637(15) 0.0314(4) Uani 1 1 d . . . . .
H28 H 0.923633 0.529130 0.606942 0.038 Uiso 1 1 calc R U . . .
C12 C 0.8514(3) 0.98424(16) 0.81666(17) 0.0395(5) Uani 1 1 d . . . . .
H12 H 0.937385 1.010183 0.811607 0.047 Uiso 1 1 calc R U . . .
C11 C 0.8254(2) 0.95543(14) 0.74142(15) 0.0298(4) Uani 1 1 d . . . . .
C38 C 0.3673(3) 0.77060(15) 0.37847(19) 0.0407(6) Uani 1 1 d . . . . .
H38 H 0.273594 0.764470 0.386507 0.049 Uiso 1 1 calc R U . . .
C16 C 0.4560(2) 0.87282(16) 0.84308(16) 0.0368(5) Uani 1 1 d . . . . .
H16 H 0.461805 0.833867 0.794509 0.044 Uiso 1 1 calc R U . . .
C24 C 0.6140(2) 0.41007(16) 0.88476(15) 0.0369(5) Uani 1 1 d . . . . .
H24 H 0.541058 0.392620 0.936800 0.044 Uiso 1 1 calc R U . . .
C26 C 0.8468(2) 0.40203(16) 0.80754(16) 0.0365(5) Uani 1 1 d . . . . .
H26 H 0.932829 0.379703 0.807331 0.044 Uiso 1 1 calc R U . . .
C31 C 0.4516(2) 0.49712(15) 0.81219(15) 0.0337(4) Uani 1 1 d . . . . .
H31 H 0.460241 0.552020 0.764578 0.040 Uiso 1 1 calc R U . . .
C25 C 0.7403(3) 0.37974(18) 0.88339(16) 0.0418(5) Uani 1 1 d . . . . .
H25 H 0.754213 0.343164 0.935149 0.050 Uiso 1 1 calc R U . . .
C37 C 0.4502(3) 0.79512(15) 0.29274(18) 0.0425(6) Uani 1 1 d . . . . .
C13 C 0.7545(3) 0.97566(18) 0.89810(17) 0.0446(6) Uani 1 1 d . . . . .
H13 H 0.774153 0.995460 0.948589 0.054 Uiso 1 1 calc R U . . .
C19 C 0.9309(2) 0.97128(15) 0.65122(16) 0.0345(5) Uani 1 1 d . . . . .
H19 H 0.904889 0.931220 0.611411 0.041 Uiso 1 1 calc R U . . .
C29 C 0.9616(3) 0.39209(17) 0.59480(17) 0.0416(5) Uani 1 1 d . . . . .
H29A H 0.969530 0.335691 0.634915 0.062 Uiso 1 1 calc R U . . .
H29B H 1.042393 0.401941 0.543704 0.062 Uiso 1 1 calc R U . . .
H29C H 0.883039 0.385570 0.572738 0.062 Uiso 1 1 calc R U . . .
C36 C 0.5865(3) 0.80275(15) 0.28180(15) 0.0397(5) Uani 1 1 d . . . . .
H36 H 0.644867 0.819863 0.223014 0.048 Uiso 1 1 calc R U . . .
B1 B 0.7245(2) 0.71656(14) 0.67315(14) 0.0227(4) Uani 1 1 d . . . . .
C21 C 0.9330(3) 1.07172(17) 0.60704(18) 0.0445(6) Uani 1 1 d . . . . .
H21A H 0.845816 1.085236 0.596290 0.067 Uiso 1 1 calc R U . . .
H21B H 1.003219 1.081246 0.549645 0.067 Uiso 1 1 calc R U . . .
H21C H 0.951147 1.113096 0.646854 0.067 Uiso 1 1 calc R U . . .
C33 C 0.3723(3) 0.4207(2) 0.7891(2) 0.0508(6) Uani 1 1 d . . . . .
H33A H 0.418143 0.406677 0.728950 0.076 Uiso 1 1 calc R U . . .
H33B H 0.282099 0.441590 0.790351 0.076 Uiso 1 1 calc R U . . .
H33C H 0.365723 0.365003 0.833357 0.076 Uiso 1 1 calc R U . . .
C30 C 1.0777(2) 0.49934(18) 0.66467(19) 0.0443(6) Uani 1 1 d . . . . .
H30A H 1.064599 0.550744 0.699929 0.067 Uiso 1 1 calc R U . . .
H30B H 1.146222 0.517582 0.607420 0.067 Uiso 1 1 calc R U . . .
H30C H 1.106848 0.445362 0.698421 0.067 Uiso 1 1 calc R U . . .
C14 C 0.6286(3) 0.93838(16) 0.90671(15) 0.0403(5) Uani 1 1 d . . . . .
H14 H 0.562739 0.932773 0.963291 0.048 Uiso 1 1 calc R U . . .
C42 C 0.7903(3) 0.7930(2) 0.33910(17) 0.0460(6) Uani 1 1 d . . . . .
H42A H 0.809855 0.812262 0.391901 0.069 Uiso 1 1 calc R U . . .
H42B H 0.829929 0.838741 0.286029 0.069 Uiso 1 1 calc R U . . .
H42C H 0.828344 0.732577 0.329411 0.069 Uiso 1 1 calc R U . . .
C17 C 0.3649(3) 0.95333(19) 0.8288(2) 0.0501(6) Uani 1 1 d . . . . .
H17A H 0.357362 0.992731 0.875667 0.075 Uiso 1 1 calc R U . . .
H17B H 0.275825 0.928698 0.832113 0.075 Uiso 1 1 calc R U . . .
H17C H 0.403562 0.989922 0.769578 0.075 Uiso 1 1 calc R U . . .
C20 C 1.0717(3) 0.94426(18) 0.6576(2) 0.0473(6) Uani 1 1 d . . . . .
H20A H 1.102600 0.985156 0.693071 0.071 Uiso 1 1 calc R U . . .
H20B H 1.133887 0.950428 0.597023 0.071 Uiso 1 1 calc R U . . .
H20C H 1.068247 0.880009 0.686814 0.071 Uiso 1 1 calc R U . . .
C18 C 0.3930(3) 0.8124(2) 0.93334(19) 0.0533(7) Uani 1 1 d . . . . .
H18A H 0.452261 0.761891 0.942555 0.080 Uiso 1 1 calc R U . . .
H18B H 0.306062 0.786592 0.933294 0.080 Uiso 1 1 calc R U . . .
H18C H 0.380143 0.850064 0.982010 0.080 Uiso 1 1 calc R U . . .
C41 C 0.3941(4) 0.8134(2) 0.2127(2) 0.0648(9) Uani 1 1 d . U . . .
H41A H 0.318684 0.769788 0.220949 0.097 Uiso 1 1 calc R U . . .
H41B H 0.464025 0.805379 0.157823 0.097 Uiso 1 1 calc R U . . .
H41C H 0.363073 0.876865 0.207410 0.097 Uiso 1 1 calc R U . . .
C40 C 0.3207(2) 0.7296(2) 0.54637(19) 0.0492(6) Uani 1 1 d . . . . .
H40A H 0.341533 0.668619 0.573384 0.074 Uiso 1 1 calc R U . . .
H40B H 0.228502 0.727957 0.542021 0.074 Uiso 1 1 calc R U . . .
H40C H 0.330305 0.775985 0.583991 0.074 Uiso 1 1 calc R U . . .
C32 C 0.3754(3) 0.5265(2) 0.90237(19) 0.0531(7) Uani 1 1 d . . . . .
H32A H 0.359368 0.472637 0.949642 0.080 Uiso 1 1 calc R U . . .
H32B H 0.289463 0.551519 0.898016 0.080 Uiso 1 1 calc R U . . .
H32C H 0.428725 0.573973 0.917131 0.080 Uiso 1 1 calc R U . . .
C45 C 0.1229(4) 0.2547(3) 1.0112(3) 0.0663(10) Uani 0.75 1 d D U P A 1
H45A H 0.169537 0.315330 1.004777 0.080 Uiso 0.75 1 calc R U P A 1
H45B H 0.190212 0.206400 1.010370 0.080 Uiso 0.75 1 calc R U P A 1
C46 C 0.0182(4) 0.2390(3) 1.1011(3) 0.0626(9) Uani 0.75 1 d D U P A 1
H46A H -0.040155 0.185050 1.102388 0.075 Uiso 0.75 1 calc R U P A 1
H46B H 0.063820 0.223013 1.148740 0.075 Uiso 0.75 1 calc R U P A 1
C47 C -0.0686(5) 0.3199(4) 1.1229(3) 0.0695(12) Uani 0.75 1 d D U P A 1
H47A H -0.113816 0.336917 1.075136 0.083 Uiso 0.75 1 calc R U P A 1
H47B H -0.011433 0.373634 1.123727 0.083 Uiso 0.75 1 calc R U P A 1
C44 C 0.0688(5) 0.2532(4) 0.9320(3) 0.0727(12) Uani 0.75 1 d D U P A 1
H44A H 0.141632 0.273070 0.876336 0.087 Uiso 0.75 1 calc R U P A 1
H44B H -0.002284 0.298936 0.934872 0.087 Uiso 0.75 1 calc R U P A 1
C43 C 0.0119(6) 0.1604(4) 0.9258(4) 0.095(2) Uani 0.75 1 d D U P A 1
H43A H -0.028174 0.166479 0.875549 0.142 Uiso 0.75 1 calc R U P A 1
H43B H -0.056772 0.138194 0.981995 0.142 Uiso 0.75 1 calc R U P A 1
H43C H 0.083805 0.116077 0.915883 0.142 Uiso 0.75 1 calc R U P A 1
C48 C -0.1750(5) 0.2982(4) 1.2144(3) 0.0681(12) Uani 0.75 1 d D U P A 1
H48A H -0.235279 0.247505 1.212528 0.102 Uiso 0.75 1 calc R U P A 1
H48B H -0.226688 0.353307 1.227228 0.102 Uiso 0.75 1 calc R U P A 1
H48C H -0.130686 0.279829 1.261632 0.102 Uiso 0.75 1 calc R U P A 1
C44A C 0.1308(13) 0.2017(10) 0.9447(10) 0.088(3) Uani 0.25 1 d D U P B 2
H44C H 0.171217 0.242871 0.887434 0.106 Uiso 0.25 1 calc R U P B 2
H44D H 0.203130 0.182032 0.972518 0.106 Uiso 0.25 1 calc R U P B 2
C43A C 0.0626(17) 0.1175(11) 0.9266(14) 0.099(5) Uani 0.25 1 d D U P B 2
H43D H -0.009642 0.137430 0.899825 0.149 Uiso 0.25 1 calc R U P B 2
H43E H 0.025167 0.076206 0.983274 0.149 Uiso 0.25 1 calc R U P B 2
H43F H 0.128247 0.084534 0.884966 0.149 Uiso 0.25 1 calc R U P B 2
C47A C -0.0050(19) 0.3944(11) 1.0902(12) 0.116(4) Uani 0.25 1 d D U P B 2
H47C H -0.069189 0.429969 1.063442 0.140 Uiso 0.25 1 calc R U P B 2
H47D H 0.049602 0.438758 1.109190 0.140 Uiso 0.25 1 calc R U P B 2
C45A C 0.0248(13) 0.2544(10) 1.0090(11) 0.100(3) Uani 0.25 1 d D U P B 2
H45C H -0.052178 0.267686 0.984092 0.120 Uiso 0.25 1 calc R U P B 2
H45D H -0.008452 0.215248 1.068343 0.120 Uiso 0.25 1 calc R U P B 2
C46A C 0.0857(16) 0.3432(11) 1.0203(12) 0.116(4) Uani 0.25 1 d D U P B 2
H46C H 0.109857 0.384256 0.961663 0.139 Uiso 0.25 1 calc R U P B 2
H46D H 0.169443 0.329668 1.037359 0.139 Uiso 0.25 1 calc R U P B 2
C48A C -0.082(2) 0.3275(17) 1.1718(12) 0.125(6) Uani 0.25 1 d D U P B 2
H48D H -0.115411 0.274034 1.151868 0.188 Uiso 0.25 1 calc R U P B 2
H48E H -0.157231 0.358739 1.207329 0.188 Uiso 0.25 1 calc R U P B 2
H48F H -0.021932 0.306577 1.208757 0.188 Uiso 0.25 1 calc R U P B 2

loop_
_atom_site_aniso_label
_atom_site_aniso_U_11
_atom_site_aniso_U_22
_atom_site_aniso_U_33
_atom_site_aniso_U_23
_atom_site_aniso_U_13
_atom_site_aniso_U_12
Br1 0.06505(16) 0.02292(11) 0.02887(11) -0.00391(8) -0.02378(10) 0.00587(10)
Br2 0.02464(11) 0.02495(11) 0.06554(17) -0.01238(10) -0.01286(10) 0.00236(8)
N1 0.0256(7) 0.0162(7) 0.0235(7) -0.0022(6) -0.0103(6) 0.0022(6)
N2 0.0243(7) 0.0162(7) 0.0230(7) -0.0022(6) -0.0098(6) 0.0018(6)
C6 0.0237(8) 0.0197(8) 0.0235(9) -0.0026(7) -0.0089(7) 0.0016(7)
C7 0.0278(9) 0.0200(9) 0.0287(9) -0.0046(7) -0.0128(8) 0.0017(7)
C5 0.0219(8) 0.0186(8) 0.0247(9) -0.0023(7) -0.0092(7) 0.0016(6)
C9 0.0228(8) 0.0172(8) 0.0275(9) -0.0014(7) -0.0082(7) 0.0016(7)
C34 0.0299(9) 0.0160(8) 0.0277(9) -0.0029(7) -0.0150(8) 0.0029(7)
C8 0.0329(10) 0.0175(8) 0.0327(10) -0.0049(7) -0.0141(8) 0.0020(7)
C4 0.0258(9) 0.0206(9) 0.0255(9) -0.0030(7) -0.0116(7) 0.0035(7)
C1 0.0269(9) 0.0193(8) 0.0253(9) -0.0041(7) -0.0079(7) 0.0010(7)
C10 0.0352(10) 0.0165(8) 0.0256(9) -0.0040(7) -0.0116(8) 0.0034(7)
C2 0.0388(11) 0.0180(9) 0.0342(10) -0.0048(7) -0.0153(9) 0.0052(8)
C27 0.0308(10) 0.0217(9) 0.0312(10) -0.0003(7) -0.0123(8) 0.0024(7)
C22 0.0308(10) 0.0163(8) 0.0267(9) -0.0017(7) -0.0126(8) 0.0027(7)
C3 0.0372(11) 0.0210(9) 0.0312(10) -0.0017(7) -0.0167(8) 0.0063(8)
C35 0.0416(11) 0.0222(9) 0.0290(10) -0.0027(7) -0.0146(9) 0.0006(8)
C39 0.0307(10) 0.0234(9) 0.0448(12) -0.0041(8) -0.0187(9) 0.0028(8)
C23 0.0312(10) 0.0233(9) 0.0299(10) -0.0023(7) -0.0106(8) 0.0008(8)
C15 0.0429(12) 0.0212(9) 0.0289(10) -0.0039(7) -0.0088(9) 0.0048(8)
C28 0.0298(10) 0.0281(10) 0.0349(11) -0.0010(8) -0.0087(9) 0.0069(8)
C12 0.0484(13) 0.0353(11) 0.0445(13) -0.0120(10) -0.0258(11) 0.0028(10)
C11 0.0369(11) 0.0214(9) 0.0353(11) -0.0075(8) -0.0153(9) 0.0032(8)
C38 0.0456(13) 0.0239(10) 0.0686(16) -0.0097(10) -0.0409(13) 0.0070(9)
C16 0.0396(12) 0.0299(11) 0.0350(11) -0.0046(9) -0.0009(9) 0.0010(9)
C24 0.0412(12) 0.0360(11) 0.0291(10) 0.0051(9) -0.0073(9) -0.0012(9)
C26 0.0361(11) 0.0349(11) 0.0395(12) 0.0045(9) -0.0171(10) 0.0066(9)
C31 0.0292(10) 0.0319(11) 0.0377(11) -0.0018(9) -0.0071(9) 0.0016(8)
C25 0.0493(14) 0.0428(13) 0.0321(11) 0.0098(9) -0.0168(10) 0.0041(11)
C37 0.0736(17) 0.0203(10) 0.0501(14) -0.0063(9) -0.0439(14) 0.0077(10)
C13 0.0662(17) 0.0417(13) 0.0365(12) -0.0158(10) -0.0267(12) 0.0098(12)
C19 0.0347(11) 0.0291(10) 0.0408(12) -0.0075(9) -0.0112(9) -0.0031(8)
C29 0.0433(13) 0.0390(12) 0.0420(13) -0.0086(10) -0.0099(10) 0.0103(10)
C36 0.0661(16) 0.0283(11) 0.0295(11) -0.0016(8) -0.0225(11) 0.0037(10)
B1 0.0285(10) 0.0175(9) 0.0247(10) -0.0033(7) -0.0117(8) 0.0032(8)
C21 0.0477(14) 0.0348(12) 0.0485(14) -0.0008(10) -0.0121(11) -0.0059(10)
C33 0.0390(13) 0.0481(15) 0.0690(18) -0.0101(13) -0.0206(13) -0.0040(11)
C30 0.0322(11) 0.0438(13) 0.0550(15) -0.0035(11) -0.0108(11) 0.0005(10)
C14 0.0610(15) 0.0335(11) 0.0263(10) -0.0082(9) -0.0103(10) 0.0093(10)
C42 0.0392(13) 0.0549(15) 0.0379(12) 0.0013(11) -0.0048(10) -0.0045(11)
C17 0.0427(13) 0.0434(14) 0.0580(16) -0.0026(12) -0.0063(12) 0.0081(11)
C20 0.0363(12) 0.0410(13) 0.0667(17) -0.0128(12) -0.0153(12) 0.0006(10)
C18 0.0552(16) 0.0436(14) 0.0453(14) 0.0046(11) 0.0065(12) -0.0004(12)
C41 0.106(2) 0.0476(15) 0.0679(18) -0.0101(13) -0.0682(19) 0.0127(15)
C40 0.0260(11) 0.0614(17) 0.0561(16) -0.0029(13) -0.0076(11) -0.0009(11)
C32 0.0395(13) 0.0638(18) 0.0502(15) -0.0114(13) -0.0016(11) 0.0108(12)
C45 0.054(2) 0.074(2) 0.069(2) 0.0013(19) -0.0188(18) -0.0105(18)
C46 0.058(2) 0.070(2) 0.060(2) -0.0074(18) -0.0172(17) -0.0072(18)
C47 0.073(3) 0.081(3) 0.052(2) 0.003(2) -0.021(2) 0.011(2)
C44 0.059(2) 0.088(3) 0.066(2) -0.006(2) -0.012(2) -0.009(2)
C43 0.092(4) 0.109(4) 0.072(3) -0.030(3) 0.006(3) -0.045(3)
C48 0.076(3) 0.082(3) 0.053(2) -0.015(2) -0.026(2) 0.014(2)
C44A 0.083(7) 0.121(9) 0.079(6) -0.032(6) -0.046(6) 0.059(7)
C43A 0.093(9) 0.120(11) 0.088(9) -0.015(8) -0.031(8) 0.060(8)
C47A 0.099(8) 0.156(10) 0.108(8) -0.041(7) -0.042(7) 0.040(7)
C45A 0.090(7) 0.141(9) 0.090(6) -0.039(6) -0.048(6) 0.049(6)
C46A 0.102(7) 0.151(9) 0.106(7) -0.038(7) -0.040(6) 0.042(7)
C48A 0.114(11) 0.166(13) 0.113(11) -0.050(10) -0.046(10) 0.046(10)

loop_
_atom_type_symbol
_atom_type_description
_atom_type_scat_dispersion_real
_atom_type_scat_dispersion_imag
_atom_type_scat_source
C C 0.0181 0.0091 'International Tables Vol C Tables 4.2.6.8 and 6.1.1.4'
H H 0.0000 0.0000 'International Tables Vol C Tables 4.2.6.8 and 6.1.1.4'
B B 0.0090 0.0039 'International Tables Vol C Tables 4.2.6.8 and 6.1.1.4'
Br Br -0.6763 1.2805 'International Tables Vol C Tables 4.2.6.8 and 6.1.1.4'
N N 0.0311 0.0180 'International Tables Vol C Tables 4.2.6.8 and 6.1.1.4'

loop_
_geom_angle_atom_site_label_1
_geom_angle_atom_site_label_2
_geom_angle_atom_site_label_3
_geom_angle
_geom_angle_site_symmetry_1
_geom_angle_site_symmetry_3
_geom_angle_publ_flag
C4 N1 B1 120.21(15) . . ?
C1 N1 C4 107.06(15) . . ?
C1 N1 B1 131.67(16) . . ?
C6 N2 B1 120.35(15) . . ?
C9 N2 C6 106.79(15) . . ?
C9 N2 B1 131.70(15) . . ?
N2 C6 C7 108.99(16) . . ?
C5 C6 N2 121.50(17) . . ?
C5 C6 C7 129.30(17) . . ?
C6 C7 H7 126.6 . . ?
C8 C7 C6 106.77(17) . . ?
C8 C7 H7 126.6 . . ?
C6 C5 C34 119.98(16) . . ?
C4 C5 C6 120.47(17) . . ?
C4 C5 C34 119.39(16) . . ?
N2 C9 C8 109.55(16) . . ?
N2 C9 C22 126.88(17) . . ?
C8 C9 C22 123.41(16) . . ?
C35 C34 C5 120.37(18) . . ?
C35 C34 C39 120.73(18) . . ?
C39 C34 C5 118.90(18) . . ?
C7 C8 C9 107.90(17) . . ?
C7 C8 H8 126.0 . . ?
C9 C8 H8 126.0 . . ?
N1 C4 C3 108.83(16) . . ?
C5 C4 N1 122.33(16) . . ?
C5 C4 C3 128.78(18) . . ?
N1 C1 C10 127.49(17) . . ?
N1 C1 C2 109.17(16) . . ?
C2 C1 C10 123.33(17) . . ?
C15 C10 C1 119.38(19) . . ?
C15 C10 C11 121.33(19) . . ?
C11 C10 C1 118.94(18) . . ?
C1 C2 H2 126.1 . . ?
C3 C2 C1 107.89(17) . . ?
C3 C2 H2 126.1 . . ?
C22 C27 C28 122.17(18) . . ?
C26 C27 C22 117.9(2) . . ?
C26 C27 C28 119.80(19) . . ?
C27 C22 C9 119.88(18) . . ?
C27 C22 C23 121.62(18) . . ?
C23 C22 C9 118.24(17) . . ?
C4 C3 H3 126.5 . . ?
C2 C3 C4 107.04(17) . . ?
C2 C3 H3 126.5 . . ?
C34 C35 C42 121.12(19) . . ?
C36 C35 C34 118.7(2) . . ?
C36 C35 C42 120.2(2) . . ?
C34 C39 C40 121.5(2) . . ?
C38 C39 C34 117.8(2) . . ?
C38 C39 C40 120.7(2) . . ?
C22 C23 C31 121.76(18) . . ?
C24 C23 C22 118.30(19) . . ?
C24 C23 C31 119.9(2) . . ?
C10 C15 C16 121.19(19) . . ?
C14 C15 C10 118.2(2) . . ?
C14 C15 C16 120.6(2) . . ?
C27 C28 H28 107.4 . . ?
C27 C28 C29 110.43(18) . . ?
C27 C28 C30 113.14(19) . . ?
C29 C28 H28 107.4 . . ?
C30 C28 H28 107.4 . . ?
C30 C28 C29 110.72(19) . . ?
C11 C12 H12 119.5 . . ?
C13 C12 H12 119.5 . . ?
C13 C12 C11 121.1(2) . . ?
C10 C11 C19 122.00(18) . . ?
C12 C11 C10 117.9(2) . . ?
C12 C11 C19 120.0(2) . . ?
C39 C38 H38 118.6 . . ?
C37 C38 C39 122.7(2) . . ?
C37 C38 H38 118.6 . . ?
C15 C16 H16 107.7 . . ?
C15 C16 C17 110.57(19) . . ?
C15 C16 C18 113.1(2) . . ?
C17 C16 H16 107.7 . . ?
C18 C16 H16 107.7 . . ?
C18 C16 C17 109.9(2) . . ?
C23 C24 H24 119.7 . . ?
C25 C24 C23 120.6(2) . . ?
C25 C24 H24 119.7 . . ?
C27 C26 H26 119.5 . . ?
C25 C26 C27 120.9(2) . . ?
C25 C26 H26 119.5 . . ?
C23 C31 H31 107.7 . . ?
C23 C31 C33 110.29(19) . . ?
C23 C31 C32 112.8(2) . . ?
C33 C31 H31 107.7 . . ?
C33 C31 C32 110.4(2) . . ?
C32 C31 H31 107.7 . . ?
C24 C25 H25 119.7 . . ?
C26 C25 C24 120.6(2) . . ?
C26 C25 H25 119.7 . . ?
C38 C37 C36 118.1(2) . . ?
C38 C37 C41 121.1(3) . . ?
C36 C37 C41 120.8(3) . . ?
C12 C13 H13 119.8 . . ?
C12 C13 C14 120.3(2) . . ?
C14 C13 H13 119.8 . . ?
C11 C19 H19 107.5 . . ?
C11 C19 C21 110.48(19) . . ?
C11 C19 C20 113.0(2) . . ?
C21 C19 H19 107.5 . . ?
C21 C19 C20 110.6(2) . . ?
C20 C19 H19 107.5 . . ?
C28 C29 H29A 109.5 . . ?
C28 C29 H29B 109.5 . . ?
C28 C29 H29C 109.5 . . ?
H29A C29 H29B 109.5 . . ?
H29A C29 H29C 109.5 . . ?
H29B C29 H29C 109.5 . . ?
C35 C36 H36 119.0 . . ?
C37 C36 C35 122.0(2) . . ?
C37 C36 H36 119.0 . . ?
Br1 B1 Br2 109.09(9) . . ?
N1 B1 Br1 112.69(13) . . ?
N1 B1 Br2 106.47(13) . . ?
N1 B1 N2 109.31(15) . . ?
N2 B1 Br1 112.48(13) . . ?
N2 B1 Br2 106.43(13) . . ?
C19 C21 H21A 109.5 . . ?
C19 C21 H21B 109.5 . . ?
C19 C21 H21C 109.5 . . ?
H21A C21 H21B 109.5 . . ?
H21A C21 H21C 109.5 . . ?
H21B C21 H21C 109.5 . . ?
C31 C33 H33A 109.5 . . ?
C31 C33 H33B 109.5 . . ?
C31 C33 H33C 109.5 . . ?
H33A C33 H33B 109.5 . . ?
H33A C33 H33C 109.5 . . ?
H33B C33 H33C 109.5 . . ?
C28 C30 H30A 109.5 . . ?
C28 C30 H30B 109.5 . . ?
C28 C30 H30C 109.5 . . ?
H30A C30 H30B 109.5 . . ?
H30A C30 H30C 109.5 . . ?
H30B C30 H30C 109.5 . . ?
C15 C14 H14 119.4 . . ?
C13 C14 C15 121.1(2) . . ?
C13 C14 H14 119.4 . . ?
C35 C42 H42A 109.5 . . ?
C35 C42 H42B 109.5 . . ?
C35 C42 H42C 109.5 . . ?
H42A C42 H42B 109.5 . . ?
H42A C42 H42C 109.5 . . ?
H42B C42 H42C 109.5 . . ?
C16 C17 H17A 109.5 . . ?
C16 C17 H17B 109.5 . . ?
C16 C17 H17C 109.5 . . ?
H17A C17 H17B 109.5 . . ?
H17A C17 H17C 109.5 . . ?
H17B C17 H17C 109.5 . . ?
C19 C20 H20A 109.5 . . ?
C19 C20 H20B 109.5 . . ?
C19 C20 H20C 109.5 . . ?
H20A C20 H20B 109.5 . . ?
H20A C20 H20C 109.5 . . ?
H20B C20 H20C 109.5 . . ?
C16 C18 H18A 109.5 . . ?
C16 C18 H18B 109.5 . . ?
C16 C18 H18C 109.5 . . ?
H18A C18 H18B 109.5 . . ?
H18A C18 H18C 109.5 . . ?
H18B C18 H18C 109.5 . . ?
C37 C41 H41A 109.5 . . ?
C37 C41 H41B 109.5 . . ?
C37 C41 H41C 109.5 . . ?
H41A C41 H41B 109.5 . . ?
H41A C41 H41C 109.5 . . ?
H41B C41 H41C 109.5 . . ?
C39 C40 H40A 109.5 . . ?
C39 C40 H40B 109.5 . . ?
C39 C40 H40C 109.5 . . ?
H40A C40 H40B 109.5 . . ?
H40A C40 H40C 109.5 . . ?
H40B C40 H40C 109.5 . . ?
C31 C32 H32A 109.5 . . ?
C31 C32 H32B 109.5 . . ?
C31 C32 H32C 109.5 . . ?
H32A C32 H32B 109.5 . . ?
H32A C32 H32C 109.5 . . ?
H32B C32 H32C 109.5 . . ?
H45A C45 H45B 107.6 . . ?
C46 C45 H45A 108.7 . . ?
C46 C45 H45B 108.7 . . ?
C44 C45 H45A 108.7 . . ?
C44 C45 H45B 108.7 . . ?
C44 C45 C46 114.4(3) . . ?
C45 C46 H46A 108.5 . . ?
C45 C46 H46B 108.5 . . ?
H46A C46 H46B 107.5 . . ?
C47 C46 C45 114.9(4) . . ?
C47 C46 H46A 108.5 . . ?
C47 C46 H46B 108.5 . . ?
C46 C47 H47A 109.2 . . ?
C46 C47 H47B 109.2 . . ?
C46 C47 C48 112.0(4) . . ?
H47A C47 H47B 107.9 . . ?
C48 C47 H47A 109.2 . . ?
C48 C47 H47B 109.2 . . ?
C45 C44 H44A 108.6 . . ?
C45 C44 H44B 108.6 . . ?
C45 C44 C43 114.6(4) . . ?
H44A C44 H44B 107.6 . . ?
C43 C44 H44A 108.6 . . ?
C43 C44 H44B 108.6 . . ?
C44 C43 H43A 109.5 . . ?
C44 C43 H43B 109.5 . . ?
C44 C43 H43C 109.5 . . ?
H43A C43 H43B 109.5 . . ?
H43A C43 H43C 109.5 . . ?
H43B C43 H43C 109.5 . . ?
C47 C48 H48A 109.5 . . ?
C47 C48 H48B 109.5 . . ?
C47 C48 H48C 109.5 . . ?
H48A C48 H48B 109.5 . . ?
H48A C48 H48C 109.5 . . ?
H48B C48 H48C 109.5 . . ?
H44C C44A H44D 108.3 . . ?
C43A C44A H44C 109.9 . . ?
C43A C44A H44D 109.9 . . ?
C43A C44A C45A 108.8(7) . . ?
C45A C44A H44C 109.9 . . ?
C45A C44A H44D 109.9 . . ?
C44A C43A H43D 109.5 . . ?
C44A C43A H43E 109.5 . . ?
C44A C43A H43F 109.5 . . ?
H43D C43A H43E 109.5 . . ?
H43D C43A H43F 109.5 . . ?
H43E C43A H43F 109.5 . . ?
H47C C47A H47D 108.0 . . ?
C46A C47A H47C 109.4 . . ?
C46A C47A H47D 109.4 . . ?
C46A C47A C48A 111.1(7) . . ?
C48A C47A H47C 109.4 . . ?
C48A C47A H47D 109.4 . . ?
C44A C45A H45C 109.6 . . ?
C44A C45A H45D 109.6 . . ?
H45C C45A H45D 108.2 . . ?
C46A C45A C44A 110.1(7) . . ?
C46A C45A H45C 109.6 . . ?
C46A C45A H45D 109.6 . . ?
C47A C46A H46C 108.7 . . ?
C47A C46A H46D 108.7 . . ?
C45A C46A C47A 114.1(7) . . ?
C45A C46A H46C 108.7 . . ?
C45A C46A H46D 108.7 . . ?
H46C C46A H46D 107.6 . . ?
C47A C48A H48D 109.5 . . ?
C47A C48A H48E 109.5 . . ?
C47A C48A H48F 109.5 . . ?
H48D C48A H48E 109.5 . . ?
H48D C48A H48F 109.5 . . ?
H48E C48A H48F 109.5 . . ?

loop_
_geom_bond_atom_site_label_1
_geom_bond_atom_site_label_2
_geom_bond_distance
_geom_bond_site_symmetry_2
_geom_bond_publ_flag
Br1 B1 1.992(2) . ?
Br2 B1 2.061(2) . ?
N1 C4 1.400(2) . ?
N1 C1 1.363(2) . ?
N1 B1 1.541(2) . ?
N2 C6 1.402(2) . ?
N2 C9 1.362(2) . ?
N2 B1 1.545(2) . ?
C6 C7 1.404(3) . ?
C6 C5 1.391(3) . ?
C7 H7 0.9500 . ?
C7 C8 1.383(3) . ?
C5 C34 1.494(2) . ?
C5 C4 1.388(3) . ?
C9 C8 1.403(3) . ?
C9 C22 1.490(2) . ?
C34 C35 1.397(3) . ?
C34 C39 1.405(3) . ?
C8 H8 0.9500 . ?
C4 C3 1.403(3) . ?
C1 C10 1.490(3) . ?
C1 C2 1.408(3) . ?
C10 C15 1.406(3) . ?
C10 C11 1.411(3) . ?
C2 H2 0.9500 . ?
C2 C3 1.378(3) . ?
C27 C22 1.401(3) . ?
C27 C28 1.516(3) . ?
C27 C26 1.398(3) . ?
C22 C23 1.403(3) . ?
C3 H3 0.9500 . ?
C35 C36 1.395(3) . ?
C35 C42 1.504(3) . ?
C39 C38 1.398(3) . ?
C39 C40 1.498(3) . ?
C23 C24 1.396(3) . ?
C23 C31 1.522(3) . ?
C15 C16 1.520(3) . ?
C15 C14 1.390(3) . ?
C28 H28 1.0000 . ?
C28 C29 1.530(3) . ?
C28 C30 1.528(3) . ?
C12 H12 0.9500 . ?
C12 C11 1.396(3) . ?
C12 C13 1.378(4) . ?
C11 C19 1.516(3) . ?
C38 H38 0.9500 . ?
C38 C37 1.376(4) . ?
C16 H16 1.0000 . ?
C16 C17 1.537(3) . ?
C16 C18 1.530(3) . ?
C24 H24 0.9500 . ?
C24 C25 1.380(3) . ?
C26 H26 0.9500 . ?
C26 C25 1.379(3) . ?
C31 H31 1.0000 . ?
C31 C33 1.529(3) . ?
C31 C32 1.532(3) . ?
C25 H25 0.9500 . ?
C37 C36 1.381(4) . ?
C37 C41 1.512(3) . ?
C13 H13 0.9500 . ?
C13 C14 1.383(4) . ?
C19 H19 1.0000 . ?
C19 C21 1.528(3) . ?
C19 C20 1.540(3) . ?
C29 H29A 0.9800 . ?
C29 H29B 0.9800 . ?
C29 H29C 0.9800 . ?
C36 H36 0.9500 . ?
C21 H21A 0.9800 . ?
C21 H21B 0.9800 . ?
C21 H21C 0.9800 . ?
C33 H33A 0.9800 . ?
C33 H33B 0.9800 . ?
C33 H33C 0.9800 . ?
C30 H30A 0.9800 . ?
C30 H30B 0.9800 . ?
C30 H30C 0.9800 . ?
C14 H14 0.9500 . ?
C42 H42A 0.9800 . ?
C42 H42B 0.9800 . ?
C42 H42C 0.9800 . ?
C17 H17A 0.9800 . ?
C17 H17B 0.9800 . ?
C17 H17C 0.9800 . ?
C20 H20A 0.9800 . ?
C20 H20B 0.9800 . ?
C20 H20C 0.9800 . ?
C18 H18A 0.9800 . ?
C18 H18B 0.9800 . ?
C18 H18C 0.9800 . ?
C41 H41A 0.9800 . ?
C41 H41B 0.9800 . ?
C41 H41C 0.9800 . ?
C40 H40A 0.9800 . ?
C40 H40B 0.9800 . ?
C40 H40C 0.9800 . ?
C32 H32A 0.9800 . ?
C32 H32B 0.9800 . ?
C32 H32C 0.9800 . ?
C45 H45A 0.9900 . ?
C45 H45B 0.9900 . ?
C45 C46 1.508(5) . ?
C45 C44 1.497(5) . ?
C46 H46A 0.9900 . ?
C46 H46B 0.9900 . ?
C46 C47 1.504(5) . ?
C47 H47A 0.9900 . ?
C47 H47B 0.9900 . ?
C47 C48 1.539(5) . ?
C44 H44A 0.9900 . ?
C44 H44B 0.9900 . ?
C44 C43 1.507(5) . ?
C43 H43A 0.9800 . ?
C43 H43B 0.9800 . ?
C43 H43C 0.9800 . ?
C48 H48A 0.9800 . ?
C48 H48B 0.9800 . ?
C48 H48C 0.9800 . ?
C44A H44C 0.9900 . ?
C44A H44D 0.9900 . ?
C44A C43A 1.521(8) . ?
C44A C45A 1.554(8) . ?
C43A H43D 0.9800 . ?
C43A H43E 0.9800 . ?
C43A H43F 0.9800 . ?
C47A H47C 0.9900 . ?
C47A H47D 0.9900 . ?
C47A C46A 1.515(7) . ?
C47A C48A 1.519(8) . ?
C45A H45C 0.9900 . ?
C45A H45D 0.9900 . ?
C45A C46A 1.500(8) . ?
C46A H46C 0.9900 . ?
C46A H46D 0.9900 . ?
C48A H48D 0.9800 . ?
C48A H48E 0.9800 . ?
C48A H48F 0.9800 . ?

loop_
_geom_torsion_atom_site_label_1
_geom_torsion_atom_site_label_2
_geom_torsion_atom_site_label_3
_geom_torsion_atom_site_label_4
_geom_torsion
_geom_torsion_site_symmetry_1
_geom_torsion_site_symmetry_2
_geom_torsion_site_symmetry_3
_geom_torsion_site_symmetry_4
_geom_torsion_publ_flag
N1 C4 C3 C2 -0.5(2) . . . . ?
N1 C1 C10 C15 -87.6(3) . . . . ?
N1 C1 C10 C11 99.2(2) . . . . ?
N1 C1 C2 C3 -0.6(2) . . . . ?
N2 C6 C7 C8 0.8(2) . . . . ?
N2 C6 C5 C34 -173.71(17) . . . . ?
N2 C6 C5 C4 1.6(3) . . . . ?
N2 C9 C8 C7 -0.3(2) . . . . ?
N2 C9 C22 C27 -99.5(2) . . . . ?
N2 C9 C22 C23 86.2(2) . . . . ?
C6 N2 C9 C8 0.8(2) . . . . ?
C6 N2 C9 C22 -174.79(18) . . . . ?
C6 N2 B1 Br1 152.83(14) . . . . ?
C6 N2 B1 Br2 -87.76(17) . . . . ?
C6 N2 B1 N1 26.9(2) . . . . ?
C6 C7 C8 C9 -0.3(2) . . . . ?
C6 C5 C34 C35 -95.1(2) . . . . ?
C6 C5 C34 C39 85.5(2) . . . . ?
C6 C5 C4 N1 0.2(3) . . . . ?
C6 C5 C4 C3 -176.6(2) . . . . ?
C7 C6 C5 C34 0.4(3) . . . . ?
C7 C6 C5 C4 175.63(19) . . . . ?
C5 C6 C7 C8 -173.9(2) . . . . ?
C5 C34 C35 C36 -178.61(18) . . . . ?
C5 C34 C35 C42 1.9(3) . . . . ?
C5 C34 C39 C38 179.55(18) . . . . ?
C5 C34 C39 C40 -0.2(3) . . . . ?
C5 C4 C3 C2 176.7(2) . . . . ?
C9 N2 C6 C7 -1.0(2) . . . . ?
C9 N2 C6 C5 174.18(17) . . . . ?
C9 N2 B1 Br1 -41.3(2) . . . . ?
C9 N2 B1 Br2 78.2(2) . . . . ?
C9 N2 B1 N1 -167.23(18) . . . . ?
C9 C22 C23 C24 175.55(19) . . . . ?
C9 C22 C23 C31 -2.3(3) . . . . ?
C34 C5 C4 N1 175.53(17) . . . . ?
C34 C5 C4 C3 -1.3(3) . . . . ?
C34 C35 C36 C37 -1.0(3) . . . . ?
C34 C39 C38 C37 -1.0(3) . . . . ?
C8 C9 C22 C27 85.5(2) . . . . ?
C8 C9 C22 C23 -88.8(2) . . . . ?
C4 N1 C1 C10 179.24(19) . . . . ?
C4 N1 C1 C2 0.2(2) . . . . ?
C4 N1 B1 Br1 -150.92(14) . . . . ?
C4 N1 B1 Br2 89.53(17) . . . . ?
C4 N1 B1 N2 -25.1(2) . . . . ?
C4 C5 C34 C35 89.5(2) . . . . ?
C4 C5 C34 C39 -89.8(2) . . . . ?
C1 N1 C4 C5 -177.24(18) . . . . ?
C1 N1 C4 C3 0.2(2) . . . . ?
C1 N1 B1 Br1 42.6(3) . . . . ?
C1 N1 B1 Br2 -77.0(2) . . . . ?
C1 N1 B1 N2 168.40(18) . . . . ?
C1 C10 C15 C16 2.9(3) . . . . ?
C1 C10 C15 C14 -174.90(18) . . . . ?
C1 C10 C11 C12 174.61(18) . . . . ?
C1 C10 C11 C19 -1.9(3) . . . . ?
C1 C2 C3 C4 0.6(2) . . . . ?
C10 C1 C2 C3 -179.61(19) . . . . ?
C10 C15 C16 C17 -93.8(2) . . . . ?
C10 C15 C16 C18 142.6(2) . . . . ?
C10 C15 C14 C13 1.1(3) . . . . ?
C10 C11 C19 C21 97.8(2) . . . . ?
C10 C11 C19 C20 -137.6(2) . . . . ?
C2 C1 C10 C15 91.3(2) . . . . ?
C2 C1 C10 C11 -82.0(3) . . . . ?
C27 C22 C23 C24 1.4(3) . . . . ?
C27 C22 C23 C31 -176.42(19) . . . . ?
C27 C26 C25 C24 1.1(4) . . . . ?
C22 C9 C8 C7 175.45(18) . . . . ?
C22 C27 C28 C29 -96.7(2) . . . . ?
C22 C27 C28 C30 138.6(2) . . . . ?
C22 C27 C26 C25 0.9(3) . . . . ?
C22 C23 C24 C25 0.7(3) . . . . ?
C22 C23 C31 C33 96.1(2) . . . . ?
C22 C23 C31 C32 -140.0(2) . . . . ?
C35 C34 C39 C38 0.2(3) . . . . ?
C35 C34 C39 C40 -179.6(2) . . . . ?
C39 C34 C35 C36 0.7(3) . . . . ?
C39 C34 C35 C42 -178.8(2) . . . . ?
C39 C38 C37 C36 0.7(3) . . . . ?
C39 C38 C37 C41 -179.2(2) . . . . ?
C23 C24 C25 C26 -1.9(4) . . . . ?
C15 C10 C11 C12 1.5(3) . . . . ?
C15 C10 C11 C19 -174.97(19) . . . . ?
C28 C27 C22 C9 0.3(3) . . . . ?
C28 C27 C22 C23 174.38(19) . . . . ?
C28 C27 C26 C25 -175.7(2) . . . . ?
C12 C11 C19 C21 -78.6(3) . . . . ?
C12 C11 C19 C20 46.0(3) . . . . ?
C12 C13 C14 C15 -0.1(4) . . . . ?
C11 C10 C15 C16 176.02(18) . . . . ?
C11 C10 C15 C14 -1.8(3) . . . . ?
C11 C12 C13 C14 -0.2(4) . . . . ?
C38 C37 C36 C35 0.2(3) . . . . ?
C16 C15 C14 C13 -176.7(2) . . . . ?
C24 C23 C31 C33 -81.7(3) . . . . ?
C24 C23 C31 C32 42.2(3) . . . . ?
C26 C27 C22 C9 -176.26(19) . . . . ?
C26 C27 C22 C23 -2.2(3) . . . . ?
C26 C27 C28 C29 79.8(3) . . . . ?
C26 C27 C28 C30 -44.9(3) . . . . ?
C31 C23 C24 C25 178.5(2) . . . . ?
C13 C12 C11 C10 -0.5(3) . . . . ?
C13 C12 C11 C19 176.1(2) . . . . ?
B1 N1 C4 C5 13.2(3) . . . . ?
B1 N1 C4 C3 -169.36(17) . . . . ?
B1 N1 C1 C10 -12.9(3) . . . . ?
B1 N1 C1 C2 168.10(19) . . . . ?
B1 N2 C6 C7 168.09(16) . . . . ?
B1 N2 C6 C5 -16.8(3) . . . . ?
B1 N2 C9 C8 -166.55(19) . . . . ?
B1 N2 C9 C22 17.9(3) . . . . ?
C14 C15 C16 C17 84.0(3) . . . . ?
C14 C15 C16 C18 -39.6(3) . . . . ?
C42 C35 C36 C37 178.6(2) . . . . ?
C41 C37 C36 C35 -179.9(2) . . . . ?
C40 C39 C38 C37 178.8(2) . . . . ?
C45 C46 C47 C48 178.7(4) . . . . ?
C46 C45 C44 C43 -66.6(6) . . . . ?
C44 C45 C46 C47 -74.6(5) . . . . ?
C44A C45A C46A C47A -173.3(15) . . . . ?
C43A C44A C45A C46A -173.9(15) . . . . ?
C48A C47A C46A C45A 40(2) . . . . ?
